data_4311045
loop_
_publ_author_name
'Renata Dreos'
'Giorgio Nardin'
'Lucio Randaccio'
'Patrizia Siega'
'Giovanni Tauzher'

_publ_section_title
;
 Synthesis, Characterization, and Solution Behavior of Optically Active
 cis\b Organocobalt Salen Complexes with l-Amino Acids
;
_journal_name_full 'Inorganic Chemistry'
_journal_page_first 3433
_journal_page_last 3440
_journal_paper_doi 10.1021/ic035059w
_journal_volume 43
_journal_year 2004
_chemical_formula_sum 'C31 H40 Co N3 O7'
_chemical_formula_weight 625.59
_chemical_name_systematic
;
 ?
;
_space_group_IT_number 19
_symmetry_cell_setting orthorhombic
_symmetry_space_group_name_Hall 'P 2ac 2ab'
_symmetry_space_group_name_H-M 'P 21 21 21'
_atom_sites_solution_hydrogens geom
_atom_sites_solution_primary direct
_atom_sites_solution_secondary difmap
_audit_creation_method SHELXL-97
_cell_angle_alpha 90.00
_cell_angle_beta 90.00
_cell_angle_gamma 90.00
_cell_formula_units_Z 4
_cell_length_a 8.177(4)
_cell_length_b 18.907(7)
_cell_length_c 19.642(8)
_cell_measurement_reflns_used 'three frames with I>20sigma(I)'
_cell_measurement_temperature 293(2)
_cell_measurement_theta_max 'not available'
_cell_measurement_theta_min 'not available'
_cell_volume 3037(2)
_computing_structure_refinement 'SHELXL-97 (Sheldrick, 1997)'
_diffrn_ambient_temperature 293(2)
_diffrn_measured_fraction_theta_full 0.987
_diffrn_measured_fraction_theta_max 0.987
_diffrn_measurement_device_type 'Nonius DIP 1030 H System'
_diffrn_measurement_method '30 frames rotation 6\% phi'
_diffrn_radiation_monochromator graphite
_diffrn_radiation_source 'fine-focus sealed tube'
_diffrn_radiation_type MoK\a
_diffrn_radiation_wavelength 0.71069
_diffrn_reflns_av_R_equivalents 0.0407
_diffrn_reflns_av_sigmaI/netI 0.0642
_diffrn_reflns_limit_h_max 10
_diffrn_reflns_limit_h_min -10
_diffrn_reflns_limit_k_max 23
_diffrn_reflns_limit_k_min -23
_diffrn_reflns_limit_l_max 24
_diffrn_reflns_limit_l_min -24
_diffrn_reflns_number 6490
_diffrn_reflns_theta_full 26.02
_diffrn_reflns_theta_max 26.02
_diffrn_reflns_theta_min 4.53
_diffrn_standards_decay_% 'not available'
_diffrn_standards_interval_time 'not available'
_diffrn_standards_number 'not used'
_exptl_absorpt_coefficient_mu 0.616
_exptl_absorpt_correction_T_max none
_exptl_absorpt_correction_T_min none
_exptl_absorpt_correction_type none
_exptl_absorpt_process_details none
_exptl_crystal_colour red
_exptl_crystal_density_diffrn 1.368
_exptl_crystal_density_meas ?
_exptl_crystal_density_method .
_exptl_crystal_description plate
_exptl_crystal_F_000 1320
_exptl_crystal_size_max 0.30
_exptl_crystal_size_mid 0.30
_exptl_crystal_size_min 0.25
_refine_diff_density_max 0.372
_refine_diff_density_min -0.614
_refine_diff_density_rms 0.061
_refine_ls_abs_structure_details 'Flack H D (1983), Acta Cryst. A39, 876-881'
_refine_ls_abs_structure_Flack 0.00(2)
_refine_ls_extinction_method none
_refine_ls_goodness_of_fit_ref 1.020
_refine_ls_hydrogen_treatment mixed
_refine_ls_matrix_type full
_refine_ls_number_parameters 387
_refine_ls_number_reflns 5909
_refine_ls_number_restraints 0
_refine_ls_restrained_S_all 1.020
_refine_ls_R_factor_all 0.0796
_refine_ls_R_factor_gt 0.0554
_refine_ls_shift/su_max 1.547
_refine_ls_shift/su_mean 0.056
_refine_ls_structure_factor_coef Fsqd
_refine_ls_weighting_details 'calc w=1/[\s^2^(Fo^2^)+(0.0789P)^2^+1.3964P] where P=(Fo^2^+2Fc^2^)/3'
_refine_ls_weighting_scheme calc
_refine_ls_wR_factor_gt 0.1352
_refine_ls_wR_factor_ref 0.1561
_reflns_number_gt 4489
_reflns_number_total 5909
_reflns_threshold_expression >2sigma(I)
_cod_data_source_file ic035059wsi20030905_071759_1.cif
_cod_data_source_block grtye1_compound_delta_2
_cod_database_code 4311045

loop_
_symmetry_equiv_pos_as_xyz
'x, y, z'
'-x+1/2, -y, z+1/2'
'x+1/2, -y+1/2, -z'
'-x, y+1/2, -z+1/2'

loop_
_atom_site_label
_atom_site_type_symbol
_atom_site_fract_x
_atom_site_fract_y
_atom_site_fract_z
_atom_site_U_iso_or_equiv
_atom_site_adp_type
_atom_site_occupancy
_atom_site_symmetry_multiplicity
_atom_site_calc_flag
_atom_site_refinement_flags
_atom_site_disorder_assembly
_atom_site_disorder_group
C1 C 0.5172(7) 0.0292(3) 0.8944(3) 0.0525(12) Uani 1 1 d . . .
C2A C 0.6145(6) -0.1521(3) 0.7274(2) 0.0493(11) Uani 1 1 d . . .
H1A H 0.6707 -0.1977 0.7246 0.059 Uiso 1 1 calc R . .
C2 C 0.3723(7) 0.0694(3) 0.8875(3) 0.0586(13) Uani 1 1 d . . .
H2 H 0.2917 0.0542 0.8575 0.070 Uiso 1 1 calc R . .
C3A C 0.4870(8) -0.1501(3) 0.6709(3) 0.0666(15) Uani 1 1 d . . .
H2A1 H 0.4453 -0.1022 0.6671 0.080 Uiso 1 1 calc R . .
H2A2 H 0.5398 -0.1618 0.6282 0.080 Uiso 1 1 calc R . .
C3 C 0.3482(8) 0.1304(3) 0.9243(3) 0.0659(15) Uani 1 1 d . . .
H3 H 0.2519 0.1558 0.9182 0.079 Uiso 1 1 calc R . .
C4A C 0.3447(7) -0.1997(3) 0.6815(2) 0.0562(13) Uani 1 1 d . . .
C4 C 0.4645(8) 0.1549(3) 0.9702(3) 0.0666(15) Uani 1 1 d . . .
C5A C 0.1877(8) -0.1739(3) 0.6871(3) 0.0710(15) Uani 1 1 d . . .
H4A H 0.1712 -0.1252 0.6877 0.085 Uiso 1 1 calc R . .
C5 C 0.6037(8) 0.1156(3) 0.9780(3) 0.0620(14) Uani 1 1 d . . .
H5 H 0.6810 0.1308 1.0094 0.074 Uiso 1 1 calc R . .
C6A C 0.0542(8) -0.2183(3) 0.6920(4) 0.0785(18) Uani 1 1 d . . .
H5A H -0.0505 -0.1993 0.6949 0.094 Uiso 1 1 calc R . .
C6 C 0.6369(7) 0.0531(3) 0.9409(3) 0.0540(12) Uani 1 1 d . . .
C7A C 0.0757(7) -0.2904(3) 0.6925(3) 0.0585(13) Uani 1 1 d . . .
C7 C 0.7958(7) 0.0183(3) 0.9480(3) 0.0574(12) Uani 1 1 d . . .
C8A C 0.2299(6) -0.3174(3) 0.6875(3) 0.0614(14) Uani 1 1 d . . .
H7A H 0.2458 -0.3661 0.6879 0.074 Uiso 1 1 calc R . .
C8 C 0.9929(6) -0.0736(3) 0.9236(3) 0.0586(13) Uani 1 1 d . . .
H8C H 1.0042 -0.0935 0.9689 0.070 Uiso 1 1 calc R . .
H8B H 1.0768 -0.0379 0.9178 0.070 Uiso 1 1 calc R . .
C9A C 0.3625(7) -0.2724(3) 0.6820(3) 0.0638(14) Uani 1 1 d . . .
H8A H 0.4669 -0.2916 0.6786 0.077 Uiso 1 1 calc R . .
C9 C 1.0152(6) -0.1307(3) 0.8715(3) 0.0582(12) Uani 1 1 d . . .
H9C H 1.0432 -0.1105 0.8277 0.070 Uiso 1 1 calc R . .
H9B H 1.1018 -0.1628 0.8852 0.070 Uiso 1 1 calc R . .
C1A C 0.7427(6) -0.0943(3) 0.7178(2) 0.0533(11) Uani 1 1 d . . .
C10 C 0.8538(6) -0.2374(2) 0.8682(3) 0.0492(10) Uani 1 1 d . . .
C11 C 0.6942(6) -0.2742(2) 0.8742(2) 0.0474(10) Uani 1 1 d . . .
C12 C 0.6617(7) -0.3335(2) 0.8332(2) 0.0537(12) Uani 1 1 d . . .
H12 H 0.7369 -0.3472 0.8003 0.064 Uiso 1 1 calc R . .
C13 C 0.5167(7) -0.3722(3) 0.8417(3) 0.0608(13) Uani 1 1 d . . .
C14 C 0.4063(7) -0.3497(3) 0.8900(3) 0.0641(14) Uani 1 1 d . . .
H14 H 0.3086 -0.3743 0.8953 0.077 Uiso 1 1 calc R . .
C15 C 0.4367(7) -0.2917(3) 0.9309(3) 0.0580(13) Uani 1 1 d . . .
H15 H 0.3610 -0.2781 0.9638 0.070 Uiso 1 1 calc R . .
C16 C 0.5813(6) -0.2539(3) 0.9226(2) 0.0500(11) Uani 1 1 d . . .
C17 C 0.5693(7) -0.1311(3) 0.9411(3) 0.0549(12) Uani 1 1 d . . .
H17A H 0.5818 -0.0967 0.9774 0.066 Uiso 1 1 calc R . .
H17B H 0.4541 -0.1329 0.9295 0.066 Uiso 1 1 calc R . .
C41 C 0.4376(11) 0.2232(3) 1.0088(4) 0.093(2) Uani 1 1 d . . .
H41A H 0.5245 0.2298 1.0410 0.139 Uiso 1 1 calc R . .
H41B H 0.3350 0.2210 1.0324 0.139 Uiso 1 1 calc R . .
H41C H 0.4362 0.2620 0.9773 0.139 Uiso 1 1 calc R . .
C71 C 0.9221(8) 0.0520(4) 0.9930(4) 0.087(2) Uani 1 1 d . . .
H71A H 1.0122 0.0201 0.9991 0.130 Uiso 1 1 calc R . .
H71B H 0.8744 0.0627 1.0365 0.130 Uiso 1 1 calc R . .
H71C H 0.9603 0.0949 0.9723 0.130 Uiso 1 1 calc R . .
C101 C 1.0047(6) -0.2829(3) 0.8678(3) 0.0596(12) Uani 1 1 d . . .
H10A H 1.0873 -0.2609 0.8402 0.089 Uiso 1 1 calc R . .
H10B H 0.9786 -0.3285 0.8494 0.089 Uiso 1 1 calc R . .
H10C H 1.0446 -0.2881 0.9135 0.089 Uiso 1 1 calc R . .
C131 C 0.4834(9) -0.4363(3) 0.7984(4) 0.0823(19) Uani 1 1 d . . .
H13A H 0.3676 -0.4442 0.7958 0.123 Uiso 1 1 calc R . .
H13B H 0.5353 -0.4769 0.8183 0.123 Uiso 1 1 calc R . .
H13C H 0.5262 -0.4287 0.7534 0.123 Uiso 1 1 calc R . .
N1 N 0.8302(5) -0.0408(2) 0.9166(2) 0.0524(9) Uani 1 1 d . . .
N1A N 0.5434(5) -0.1462(2) 0.79703(19) 0.0500(10) Uani 1 1 d . . .
H1A1 H 0.5218 -0.1899 0.8128 0.060 Uiso 1 1 calc R . .
H1A2 H 0.4480 -0.1226 0.7944 0.060 Uiso 1 1 calc R . .
N2 N 0.8564(5) -0.1687(2) 0.8675(2) 0.0487(9) Uani 1 1 d . . .
O1 O 0.5310(4) -0.02683(17) 0.85520(19) 0.0568(8) Uani 1 1 d . . .
O3A O -0.0627(5) -0.3312(2) 0.6968(2) 0.0783(12) Uani 1 1 d . . .
H3A1 H -0.0375 -0.3732 0.6949 0.117 Uiso 1 1 calc . . .
O2 O 0.6163(4) -0.19899(18) 0.96694(17) 0.0533(8) Uani 1 1 d . . .
O1A O 0.7919(5) -0.06284(18) 0.77186(16) 0.0578(9) Uani 1 1 d . . .
O2A O 0.7901(5) -0.0807(2) 0.65938(16) 0.0635(10) Uani 1 1 d . . .
Co Co 0.68789(8) -0.09731(3) 0.86258(3) 0.04688(17) Uani 1 1 d . . .
O1W O 0.9683(6) 0.5364(3) 0.7367(3) 0.0930(15) Uani 1 1 d G . .
H1W1 H 0.9913 0.5609 0.7769 0.139 Uiso 1 1 d G . .
H1W3 H 1.0538 0.5049 0.7275 0.139 Uiso 1 1 d G . .
O1ME O 0.9945(10) 0.5231(3) 0.8801(3) 0.139(3) Uani 1 1 d . . .
H1M2 H 0.9698 0.5199 0.8398 0.209 Uiso 1 1 calc . . .
C1ME C 0.8595(10) 0.5061(4) 0.9202(4) 0.089(2) Uani 1 1 d . . .
H1M4 H 0.8958 0.4837 0.9614 0.133 Uiso 1 1 calc R . .
H1M5 H 0.7893 0.4744 0.8957 0.133 Uiso 1 1 calc R . .
H1M6 H 0.8004 0.5485 0.9313 0.133 Uiso 1 1 calc R . .

loop_
_atom_site_aniso_label
_atom_site_aniso_U_11
_atom_site_aniso_U_22
_atom_site_aniso_U_33
_atom_site_aniso_U_23
_atom_site_aniso_U_13
_atom_site_aniso_U_12
C1 0.056(3) 0.049(3) 0.052(3) 0.000(2) -0.004(2) -0.005(2)
C2A 0.057(3) 0.046(3) 0.045(2) 0.002(2) 0.001(2) 0.001(2)
C2 0.061(3) 0.052(3) 0.063(3) 0.000(2) -0.004(2) 0.005(2)
C3A 0.075(4) 0.069(4) 0.056(3) 0.005(3) -0.017(3) -0.015(3)
C3 0.069(4) 0.060(3) 0.069(3) -0.003(3) 0.004(3) 0.011(3)
C4A 0.065(4) 0.058(3) 0.046(2) -0.005(2) -0.010(2) -0.006(2)
C4 0.086(4) 0.051(3) 0.062(3) -0.005(2) 0.007(3) -0.002(3)
C5A 0.075(4) 0.054(3) 0.084(4) 0.007(3) -0.004(4) 0.014(3)
C5 0.076(4) 0.054(3) 0.057(3) -0.010(2) -0.002(3) 0.001(3)
C6A 0.057(4) 0.069(4) 0.110(5) 0.013(4) 0.018(4) 0.014(3)
C6 0.060(3) 0.044(3) 0.057(3) -0.001(2) -0.004(2) 0.000(2)
C7A 0.054(3) 0.061(3) 0.061(3) 0.004(3) 0.000(3) 0.004(2)
C7 0.060(3) 0.054(3) 0.059(3) -0.005(2) -0.002(3) -0.006(3)
C8A 0.058(3) 0.050(3) 0.076(3) -0.013(3) 0.000(3) 0.006(2)
C8 0.047(3) 0.058(3) 0.071(3) -0.001(2) -0.008(3) -0.004(2)
C9A 0.057(3) 0.056(3) 0.078(4) -0.014(3) -0.005(3) 0.003(2)
C9 0.050(3) 0.056(3) 0.068(3) 0.005(3) -0.001(3) -0.005(2)
C1A 0.058(3) 0.044(2) 0.058(3) 0.004(2) -0.003(2) 0.003(2)
C10 0.051(3) 0.049(2) 0.048(2) -0.001(2) 0.000(2) 0.0054(19)
C11 0.048(2) 0.048(2) 0.046(2) 0.0041(18) 0.002(2) -0.002(2)
C12 0.060(3) 0.045(3) 0.055(3) -0.004(2) 0.004(2) 0.000(2)
C13 0.066(3) 0.047(3) 0.069(3) 0.004(2) -0.004(3) 0.000(3)
C14 0.055(3) 0.057(3) 0.080(4) 0.001(3) -0.003(3) -0.010(3)
C15 0.052(3) 0.063(3) 0.058(3) 0.006(2) 0.012(2) -0.005(3)
C16 0.052(3) 0.047(3) 0.051(3) 0.000(2) 0.003(2) -0.003(2)
C17 0.053(3) 0.051(3) 0.061(3) -0.006(2) -0.005(2) 0.007(2)
C41 0.122(6) 0.067(4) 0.090(5) -0.020(4) 0.001(5) 0.011(4)
C71 0.076(4) 0.089(5) 0.095(5) -0.034(4) -0.028(4) 0.002(4)
C101 0.058(3) 0.059(3) 0.062(3) 0.001(3) -0.001(3) 0.012(2)
C131 0.089(5) 0.055(3) 0.103(5) -0.015(3) -0.008(4) -0.007(3)
N1 0.053(2) 0.051(2) 0.053(2) 0.0028(18) -0.005(2) 0.002(2)
N1A 0.049(2) 0.055(2) 0.046(2) 0.0028(18) 0.0013(18) -0.0003(19)
N2 0.045(2) 0.051(2) 0.050(2) 0.0005(19) -0.0021(19) -0.0091(16)
O1 0.061(2) 0.0516(18) 0.057(2) -0.0095(16) -0.0161(19) 0.0050(16)
O3A 0.052(2) 0.078(3) 0.104(3) 0.013(2) -0.003(2) -0.005(2)
O2 0.053(2) 0.060(2) 0.0463(17) -0.0019(15) 0.0009(15) 0.0009(16)
O1A 0.063(2) 0.0543(19) 0.0558(18) 0.0023(15) -0.0058(18) -0.0101(17)
O2A 0.068(2) 0.070(2) 0.0528(18) 0.0057(15) 0.0089(17) -0.0109(19)
Co 0.0467(3) 0.0457(3) 0.0482(3) -0.0009(3) -0.0035(3) -0.0014(3)
O1W 0.082(3) 0.074(3) 0.123(4) 0.006(3) 0.003(3) 0.020(3)
O1ME 0.183(7) 0.099(4) 0.135(5) 0.035(4) 0.063(5) 0.060(4)
C1ME 0.091(5) 0.095(5) 0.080(4) 0.003(4) 0.005(4) 0.023(4)

loop_
_atom_type_symbol
_atom_type_description
_atom_type_scat_dispersion_real
_atom_type_scat_dispersion_imag
_atom_type_scat_source
C C 0.0033 0.0016 'International Tables Vol C Tables 4.2.6.8 and 6.1.1.4'
H H 0.0000 0.0000 'International Tables Vol C Tables 4.2.6.8 and 6.1.1.4'
N N 0.0061 0.0033 'International Tables Vol C Tables 4.2.6.8 and 6.1.1.4'
O O 0.0106 0.0060 'International Tables Vol C Tables 4.2.6.8 and 6.1.1.4'
Co Co 0.3494 0.9721 'International Tables Vol C Tables 4.2.6.8 and 6.1.1.4'

loop_
_geom_angle_atom_site_label_1
_geom_angle_atom_site_label_2
_geom_angle_atom_site_label_3
_geom_angle
_geom_angle_site_symmetry_1
_geom_angle_site_symmetry_3
_geom_angle_publ_flag
O1 C1 C2 116.7(5) . . ?
O1 C1 C6 125.3(5) . . ?
C2 C1 C6 118.0(5) . . ?
N1A C2A C1A 109.2(4) . . ?
N1A C2A C3A 113.6(5) . . ?
C1A C2A C3A 111.2(4) . . ?
N1A C2A H1A 107.5 . . ?
C1A C2A H1A 107.5 . . ?
C3A C2A H1A 107.5 . . ?
C3 C2 C1 121.4(5) . . ?
C3 C2 H2 119.3 . . ?
C1 C2 H2 119.3 . . ?
C4A C3A C2A 114.3(4) . . ?
C4A C3A H2A1 108.7 . . ?
C2A C3A H2A1 108.7 . . ?
C4A C3A H2A2 108.7 . . ?
C2A C3A H2A2 108.7 . . ?
H2A1 C3A H2A2 107.6 . . ?
C2 C3 C4 121.5(5) . . ?
C2 C3 H3 119.2 . . ?
C4 C3 H3 119.2 . . ?
C5A C4A C9A 116.7(5) . . ?
C5A C4A C3A 120.6(5) . . ?
C9A C4A C3A 122.6(5) . . ?
C5 C4 C3 117.3(5) . . ?
C5 C4 C41 122.0(6) . . ?
C3 C4 C41 120.7(6) . . ?
C6A C5A C4A 121.8(5) . . ?
C6A C5A H4A 119.1 . . ?
C4A C5A H4A 119.1 . . ?
C4 C5 C6 123.9(5) . . ?
C4 C5 H5 118.1 . . ?
C6 C5 H5 118.1 . . ?
C5A C6A C7A 120.2(5) . . ?
C5A C6A H5A 119.9 . . ?
C7A C6A H5A 119.9 . . ?
C5 C6 C1 117.9(5) . . ?
C5 C6 C7 119.8(5) . . ?
C1 C6 C7 122.2(5) . . ?
C8A C7A O3A 123.8(5) . . ?
C8A C7A C6A 119.2(6) . . ?
O3A C7A C6A 116.9(5) . . ?
N1 C7 C6 122.0(5) . . ?
N1 C7 C71 119.6(5) . . ?
C6 C7 C71 118.4(5) . . ?
C7A C8A C9A 120.1(5) . . ?
C7A C8A H7A 120.0 . . ?
C9A C8A H7A 120.0 . . ?
N1 C8 C9 110.4(4) . . ?
N1 C8 H8C 109.6 . . ?
C9 C8 H8C 109.6 . . ?
N1 C8 H8B 109.6 . . ?
C9 C8 H8B 109.6 . . ?
H8C C8 H8B 108.1 . . ?
C4A C9A C8A 122.0(5) . . ?
C4A C9A H8A 119.0 . . ?
C8A C9A H8A 119.0 . . ?
N2 C9 C8 106.1(4) . . ?
N2 C9 H9C 110.5 . . ?
C8 C9 H9C 110.5 . . ?
N2 C9 H9B 110.5 . . ?
C8 C9 H9B 110.5 . . ?
H9C C9 H9B 108.7 . . ?
O2A C1A O1A 124.9(5) . . ?
O2A C1A C2A 118.7(4) . . ?
O1A C1A C2A 116.5(4) . . ?
N2 C10 C11 119.0(4) . . ?
N2 C10 C101 123.9(4) . . ?
C11 C10 C101 117.0(4) . . ?
C16 C11 C12 119.4(5) . . ?
C16 C11 C10 120.8(4) . . ?
C12 C11 C10 119.6(4) . . ?
C11 C12 C13 120.5(5) . . ?
C11 C12 H12 119.7 . . ?
C13 C12 H12 119.8 . . ?
C14 C13 C12 118.4(5) . . ?
C14 C13 C131 121.3(6) . . ?
C12 C13 C131 120.3(5) . . ?
C13 C14 C15 121.8(5) . . ?
C13 C14 H14 119.1 . . ?
C15 C14 H14 119.1 . . ?
C14 C15 C16 119.5(5) . . ?
C14 C15 H15 120.2 . . ?
C16 C15 H15 120.3 . . ?
C11 C16 O2 120.3(4) . . ?
C11 C16 C15 120.4(5) . . ?
O2 C16 C15 119.2(4) . . ?
O2 C17 Co 116.4(3) . . ?
O2 C17 H17A 108.2 . . ?
Co C17 H17A 108.2 . . ?
O2 C17 H17B 108.2 . . ?
Co C17 H17B 108.2 . . ?
H17A C17 H17B 107.3 . . ?
C4 C41 H41A 109.5 . . ?
C4 C41 H41B 109.5 . . ?
H41A C41 H41B 109.5 . . ?
C4 C41 H41C 109.5 . . ?
H41A C41 H41C 109.5 . . ?
H41B C41 H41C 109.5 . . ?
C7 C71 H71A 109.4 . . ?
C7 C71 H71B 109.5 . . ?
H71A C71 H71B 109.5 . . ?
C7 C71 H71C 109.5 . . ?
H71A C71 H71C 109.5 . . ?
H71B C71 H71C 109.5 . . ?
C10 C101 H10A 109.5 . . ?
C10 C101 H10B 109.5 . . ?
H10A C101 H10B 109.5 . . ?
C10 C101 H10C 109.5 . . ?
H10A C101 H10C 109.5 . . ?
H10B C101 H10C 109.5 . . ?
C13 C131 H13A 109.4 . . ?
C13 C131 H13B 109.5 . . ?
H13A C131 H13B 109.5 . . ?
C13 C131 H13C 109.5 . . ?
H13A C131 H13C 109.5 . . ?
H13B C131 H13C 109.5 . . ?
C7 N1 C8 120.6(5) . . ?
C7 N1 Co 127.7(4) . . ?
C8 N1 Co 111.6(3) . . ?
C2A N1A Co 113.6(3) . . ?
C2A N1A H1A1 108.8 . . ?
Co N1A H1A1 108.8 . . ?
C2A N1A H1A2 108.9 . . ?
Co N1A H1A2 108.9 . . ?
H1A1 N1A H1A2 107.7 . . ?
C10 N2 C9 119.8(4) . . ?
C10 N2 Co 133.4(3) . . ?
C9 N2 Co 106.8(3) . . ?
C1 O1 Co 126.3(3) . . ?
C7A O3A H3A1 109.5 . . ?
C16 O2 C17 113.2(4) . . ?
C1A O1A Co 115.8(3) . . ?
O1 Co N1 93.64(17) . . ?
O1 Co C17 87.30(19) . . ?
N1 Co C17 92.7(2) . . ?
O1 Co N2 177.68(18) . . ?
N1 Co N2 85.86(17) . . ?
C17 Co N2 94.98(19) . . ?
O1 Co N1A 82.62(16) . . ?
N1 Co N1A 172.36(17) . . ?
C17 Co N1A 93.8(2) . . ?
N2 Co N1A 97.61(17) . . ?
O1 Co O1A 89.47(16) . . ?
N1 Co O1A 92.97(17) . . ?
C17 Co O1A 173.63(19) . . ?
N2 Co O1A 88.29(16) . . ?
N1A Co O1A 80.37(15) . . ?
H1W1 O1W H1W3 109.1 . . ?
C1ME O1ME H1M2 109.6 . . ?
O1ME C1ME H1M4 109.5 . . ?
O1ME C1ME H1M5 109.4 . . ?
H1M4 C1ME H1M5 109.5 . . ?
O1ME C1ME H1M6 109.5 . . ?
H1M4 C1ME H1M6 109.5 . . ?
H1M5 C1ME H1M6 109.5 . . ?

loop_
_geom_bond_atom_site_label_1
_geom_bond_atom_site_label_2
_geom_bond_distance
_geom_bond_site_symmetry_2
_geom_bond_publ_flag
C1 O1 1.315(6) . ?
C1 C2 1.414(7) . ?
C1 C6 1.413(7) . ?
C2A N1A 1.490(6) . ?
C2A C1A 1.525(7) . ?
C2A C3A 1.523(7) . ?
C2A H1A 0.9800 . ?
C2 C3 1.374(7) . ?
C2 H2 0.9300 . ?
C3A C4A 1.509(7) . ?
C3A H2A1 0.9700 . ?
C3A H2A2 0.9700 . ?
C3 C4 1.391(8) . ?
C3 H3 0.9300 . ?
C4A C5A 1.378(8) . ?
C4A C9A 1.381(7) . ?
C4 C5 1.368(8) . ?
C4 C41 1.511(8) . ?
C5A C6A 1.380(9) . ?
C5A H4A 0.9300 . ?
C5 C6 1.414(7) . ?
C5 H5 0.9300 . ?
C6A C7A 1.376(8) . ?
C6A H5A 0.9300 . ?
C6 C7 1.464(8) . ?
C7A C8A 1.363(8) . ?
C7A O3A 1.373(7) . ?
C7 N1 1.308(6) . ?
C7 C71 1.501(8) . ?
C8A C9A 1.383(8) . ?
C8A H7A 0.9300 . ?
C8 N1 1.474(7) . ?
C8 C9 1.499(7) . ?
C8 H8C 0.9700 . ?
C8 H8B 0.9700 . ?
C9A H8A 0.9300 . ?
C9 N2 1.485(6) . ?
C9 H9C 0.9700 . ?
C9 H9B 0.9700 . ?
C1A O2A 1.239(6) . ?
C1A O1A 1.282(6) . ?
C10 N2 1.300(6) . ?
C10 C11 1.484(7) . ?
C10 C101 1.504(6) . ?
C11 C16 1.380(7) . ?
C11 C12 1.405(7) . ?
C12 C13 1.403(8) . ?
C12 H12 0.9300 . ?
C13 C14 1.377(8) . ?
C13 C131 1.506(8) . ?
C14 C15 1.382(8) . ?
C14 H14 0.9300 . ?
C15 C16 1.392(7) . ?
C15 H15 0.9300 . ?
C16 O2 1.385(6) . ?
C17 O2 1.433(6) . ?
C17 Co 1.931(5) . ?
C17 H17A 0.9700 . ?
C17 H17B 0.9700 . ?
C41 H41A 0.9600 . ?
C41 H41B 0.9600 . ?
C41 H41C 0.9600 . ?
C71 H71A 0.9600 . ?
C71 H71B 0.9600 . ?
C71 H71C 0.9600 . ?
C101 H10A 0.9600 . ?
C101 H10B 0.9600 . ?
C101 H10C 0.9600 . ?
C131 H13A 0.9600 . ?
C131 H13B 0.9600 . ?
C131 H13C 0.9600 . ?
N1 Co 1.902(4) . ?
N1A Co 1.977(4) . ?
N1A H1A1 0.9000 . ?
N1A H1A2 0.9000 . ?
N2 Co 1.932(4) . ?
O1 Co 1.855(3) . ?
O3A H3A1 0.8199 . ?
O1A Co 2.079(3) . ?
O1W H1W1 0.9352 . ?
O1W H1W3 0.9352 . ?
O1ME C1ME 1.394(9) . ?
O1ME H1M2 0.8186 . ?
C1ME H1M4 0.9600 . ?
C1ME H1M5 0.9600 . ?
C1ME H1M6 0.9600 . ?

loop_
_geom_torsion_atom_site_label_1
_geom_torsion_atom_site_label_2
_geom_torsion_atom_site_label_3
_geom_torsion_atom_site_label_4
_geom_torsion
_geom_torsion_site_symmetry_1
_geom_torsion_site_symmetry_2
_geom_torsion_site_symmetry_3
_geom_torsion_site_symmetry_4
_geom_torsion_publ_flag
O1 C1 C2 C3 -177.6(5) . . . . ?
C6 C1 C2 C3 0.6(8) . . . . ?
N1A C2A C3A C4A -49.3(7) . . . . ?
C1A C2A C3A C4A -172.9(5) . . . . ?
C1 C2 C3 C4 -0.6(9) . . . . ?
C2A C3A C4A C5A 118.8(6) . . . . ?
C2A C3A C4A C9A -65.0(7) . . . . ?
C2 C3 C4 C5 -0.5(9) . . . . ?
C2 C3 C4 C41 178.4(6) . . . . ?
C9A C4A C5A C6A -1.0(9) . . . . ?
C3A C4A C5A C6A 175.4(6) . . . . ?
C3 C4 C5 C6 1.7(9) . . . . ?
C41 C4 C5 C6 -177.2(6) . . . . ?
C4A C5A C6A C7A 1.2(10) . . . . ?
C4 C5 C6 C1 -1.7(8) . . . . ?
C4 C5 C6 C7 174.3(5) . . . . ?
O1 C1 C6 C5 178.5(5) . . . . ?
C2 C1 C6 C5 0.5(7) . . . . ?
O1 C1 C6 C7 2.6(8) . . . . ?
C2 C1 C6 C7 -175.4(5) . . . . ?
C5A C6A C7A C8A -0.6(10) . . . . ?
C5A C6A C7A O3A -179.4(6) . . . . ?
C5 C6 C7 N1 177.6(5) . . . . ?
C1 C6 C7 N1 -6.6(8) . . . . ?
C5 C6 C7 C71 -2.4(8) . . . . ?
C1 C6 C7 C71 173.4(5) . . . . ?
O3A C7A C8A C9A 178.7(6) . . . . ?
C6A C7A C8A C9A 0.0(10) . . . . ?
C5A C4A C9A C8A 0.4(9) . . . . ?
C3A C4A C9A C8A -175.9(5) . . . . ?
C7A C8A C9A C4A 0.1(9) . . . . ?
N1 C8 C9 N2 -40.2(6) . . . . ?
N1A C2A C1A O2A -164.7(5) . . . . ?
C3A C2A C1A O2A -38.5(7) . . . . ?
N1A C2A C1A O1A 14.5(6) . . . . ?
C3A C2A C1A O1A 140.7(5) . . . . ?
N2 C10 C11 C16 -47.4(7) . . . . ?
C101 C10 C11 C16 128.7(5) . . . . ?
N2 C10 C11 C12 136.9(5) . . . . ?
C101 C10 C11 C12 -47.0(7) . . . . ?
C16 C11 C12 C13 -0.5(7) . . . . ?
C10 C11 C12 C13 175.2(5) . . . . ?
C11 C12 C13 C14 1.3(8) . . . . ?
C11 C12 C13 C131 -179.1(5) . . . . ?
C12 C13 C14 C15 -1.6(8) . . . . ?
C131 C13 C14 C15 178.8(5) . . . . ?
C13 C14 C15 C16 1.1(9) . . . . ?
C12 C11 C16 O2 175.1(4) . . . . ?
C10 C11 C16 O2 -0.6(7) . . . . ?
C12 C11 C16 C15 0.0(7) . . . . ?
C10 C11 C16 C15 -175.7(5) . . . . ?
C14 C15 C16 C11 -0.3(8) . . . . ?
C14 C15 C16 O2 -175.4(5) . . . . ?
C6 C7 N1 C8 178.5(5) . . . . ?
C71 C7 N1 C8 -1.5(8) . . . . ?
C6 C7 N1 Co -5.0(8) . . . . ?
C71 C7 N1 Co 175.0(4) . . . . ?
C9 C8 N1 C7 -167.3(5) . . . . ?
C9 C8 N1 Co 15.7(5) . . . . ?
C1A C2A N1A Co -23.2(5) . . . . ?
C3A C2A N1A Co -148.0(4) . . . . ?
C11 C10 N2 C9 171.3(4) . . . . ?
C101 C10 N2 C9 -4.5(8) . . . . ?
C11 C10 N2 Co -8.4(8) . . . . ?
C101 C10 N2 Co 175.9(4) . . . . ?
C8 C9 N2 C10 -133.5(5) . . . . ?
C8 C9 N2 Co 46.2(5) . . . . ?
C2 C1 O1 Co -169.1(4) . . . . ?
C6 C1 O1 Co 12.9(7) . . . . ?
C11 C16 O2 C17 89.0(5) . . . . ?
C15 C16 O2 C17 -95.9(5) . . . . ?
Co C17 O2 C16 -66.7(5) . . . . ?
O2A C1A O1A Co 179.6(4) . . . . ?
C2A C1A O1A Co 0.4(6) . . . . ?
C1 O1 Co N1 -18.1(4) . . . . ?
C1 O1 Co C17 74.4(4) . . . . ?
C1 O1 Co N2 -96(4) . . . . ?
C1 O1 Co N1A 168.6(4) . . . . ?
C1 O1 Co O1A -111.1(4) . . . . ?
C7 N1 Co O1 14.5(5) . . . . ?
C8 N1 Co O1 -168.7(3) . . . . ?
C7 N1 Co C17 -73.0(5) . . . . ?
C8 N1 Co C17 103.8(4) . . . . ?
C7 N1 Co N2 -167.8(5) . . . . ?
C8 N1 Co N2 9.0(4) . . . . ?
C7 N1 Co N1A 75.0(16) . . . . ?
C8 N1 Co N1A -108.3(14) . . . . ?
C7 N1 Co O1A 104.2(4) . . . . ?
C8 N1 Co O1A -79.1(3) . . . . ?
O2 C17 Co O1 168.7(4) . . . . ?
O2 C17 Co N1 -97.7(4) . . . . ?
O2 C17 Co N2 -11.7(4) . . . . ?
O2 C17 Co N1A 86.3(4) . . . . ?
O2 C17 Co O1A 109.1(16) . . . . ?
C10 N2 Co O1 -134(4) . . . . ?
C9 N2 Co O1 46(4) . . . . ?
C10 N2 Co N1 148.2(5) . . . . ?
C9 N2 Co N1 -31.5(3) . . . . ?
C10 N2 Co C17 55.8(5) . . . . ?
C9 N2 Co C17 -123.9(4) . . . . ?
C10 N2 Co N1A -38.7(5) . . . . ?
C9 N2 Co N1A 141.6(3) . . . . ?
C10 N2 Co O1A -118.7(5) . . . . ?
C9 N2 Co O1A 61.6(3) . . . . ?
C2A N1A Co O1 109.5(3) . . . . ?
C2A N1A Co N1 48.4(15) . . . . ?
C2A N1A Co C17 -163.8(4) . . . . ?
C2A N1A Co N2 -68.2(3) . . . . ?
C2A N1A Co O1A 18.7(3) . . . . ?
C1A O1A Co O1 -93.6(4) . . . . ?
C1A O1A Co N1 172.8(4) . . . . ?
C1A O1A Co C17 -34.0(19) . . . . ?
C1A O1A Co N2 87.1(4) . . . . ?
C1A O1A Co N1A -11.0(4) . . . . ?
